data_7154794
loop_
_publ_author_name
'Li, Lei'
'Wang, Qian'
'Liu, Pei'
'Meng, Hua'
'Kan, Xing-Lan'
'Liu, Qun'
'Zhao, Yu-Long'

_publ_section_title
;
 DBU-mediated metal-free oxidative cyanation of \a-amino carbonyl
 compounds: using molecular oxygen as the oxidant.
;
_journal_issue 1
_journal_name_full 'Organic &amp; biomolecular chemistry'
_journal_page_first 165
_journal_page_last 171
_journal_paper_doi 10.1039/c5ob01690h
_journal_volume 14
_journal_year 2016
_chemical_formula_sum 'C18 H13 Cl N2 O'
_chemical_formula_weight 308.75
_chemical_name_systematic 3a
_space_group_IT_number 2
_symmetry_space_group_name_Hall '-P 1'
_symmetry_space_group_name_H-M 'P -1'
_atom_sites_solution_hydrogens geom
_atom_sites_solution_primary direct
_atom_sites_solution_secondary difmap
_audit_creation_method SHELXL-97
_audit_update_record
;
2015-04-08 deposited with the CCDC.
2015-11-05 downloaded from the CCDC.
;
_cell_angle_alpha 86.931(3)
_cell_angle_beta 84.919(3)
_cell_angle_gamma 89.788(3)
_cell_formula_units_Z 2
_cell_length_a 3.9823(6)
_cell_length_b 11.7455(17)
_cell_length_c 16.580(2)
_cell_measurement_temperature 293(2)
_cell_volume 771.36(19)
_computing_structure_refinement 'SHELXL-97 (Sheldrick, 1997)'
_computing_structure_solution 'SHELXS-97 (Sheldrick, 1990)'
_diffrn_ambient_temperature 293(2)
_diffrn_measured_fraction_theta_full 0.997
_diffrn_measured_fraction_theta_max 0.997
_diffrn_radiation_monochromator graphite
_diffrn_radiation_source 'fine-focus sealed tube'
_diffrn_radiation_type MoK\a
_diffrn_radiation_wavelength 0.71073
_diffrn_reflns_av_R_equivalents 0.0232
_diffrn_reflns_av_sigmaI/netI 0.0429
_diffrn_reflns_limit_h_max 4
_diffrn_reflns_limit_h_min -4
_diffrn_reflns_limit_k_max 13
_diffrn_reflns_limit_k_min -13
_diffrn_reflns_limit_l_max 19
_diffrn_reflns_limit_l_min -19
_diffrn_reflns_number 4449
_diffrn_reflns_theta_full 25.00
_diffrn_reflns_theta_max 25.00
_diffrn_reflns_theta_min 1.74
_exptl_absorpt_coefficient_mu 0.250
_exptl_crystal_colour Yellow
_exptl_crystal_density_diffrn 1.329
_exptl_crystal_density_method 'not measured'
_exptl_crystal_F_000 320
_refine_diff_density_max 0.197
_refine_diff_density_min -0.258
_refine_diff_density_rms 0.059
_refine_ls_extinction_coef 0.016(5)
_refine_ls_extinction_expression Fc^*^=kFc[1+0.001xFc^2^\l^3^/sin(2\q)]^-1/4^
_refine_ls_extinction_method SHELXL
_refine_ls_goodness_of_fit_ref 1.019
_refine_ls_hydrogen_treatment mixed
_refine_ls_matrix_type full
_refine_ls_number_parameters 252
_refine_ls_number_reflns 2707
_refine_ls_number_restraints 0
_refine_ls_restrained_S_all 1.019
_refine_ls_R_factor_all 0.0814
_refine_ls_R_factor_gt 0.0509
_refine_ls_shift/su_max 0.000
_refine_ls_shift/su_mean 0.000
_refine_ls_structure_factor_coef Fsqd
_refine_ls_weighting_details 'calc w=1/[\s^2^(Fo^2^)+(0.0929P)^2^+0.0979P] where P=(Fo^2^+2Fc^2^)/3'
_refine_ls_weighting_scheme calc
_refine_ls_wR_factor_gt 0.1354
_refine_ls_wR_factor_ref 0.1617
_reflns_number_gt 1850
_reflns_number_total 2707
_reflns_threshold_expression >2sigma(I)
_cod_data_source_file c5ob01690h10.cif
_cod_data_source_block zhaoyl140710_0m
_cod_depositor_comments 'Adding full bibliography for 7154794.cif.'
_cod_database_code 7154794

loop_
_symmetry_equiv_pos_as_xyz
'x, y, z'
'-x, -y, -z'

loop_
_atom_site_label
_atom_site_type_symbol
_atom_site_fract_x
_atom_site_fract_y
_atom_site_fract_z
_atom_site_U_iso_or_equiv
_atom_site_adp_type
_atom_site_occupancy
_atom_site_symmetry_multiplicity
_atom_site_calc_flag
C1 C 1.1679(8) 0.2738(2) -0.12569(15) 0.0477(7) Uani 1 1 d
C2 C 1.1053(8) 0.1990(2) -0.18315(17) 0.0514(7) Uani 1 1 d
C3 C 0.9260(7) 0.1019(2) -0.16018(16) 0.0478(7) Uani 1 1 d
C4 C 0.8046(8) 0.0794(3) -0.08062(18) 0.0543(8) Uani 1 1 d
C5 C 0.8659(7) 0.1554(2) -0.02362(17) 0.0470(7) Uani 1 1 d
C6 C 1.0505(6) 0.2543(2) -0.04432(14) 0.0371(6) Uani 1 1 d
C7 C 1.1336(7) 0.3347(2) 0.01459(15) 0.0421(6) Uani 1 1 d
C8 C 1.0462(7) 0.3290(2) 0.09382(15) 0.0441(7) Uani 1 1 d
C9 C 1.1582(7) 0.4166(2) 0.14512(14) 0.0420(6) Uani 1 1 d
C10 C 1.0381(7) 0.4090(2) 0.23395(14) 0.0408(6) Uani 1 1 d
C11 C 1.1603(7) 0.5031(2) 0.27727(15) 0.0475(7) Uani 1 1 d
C12 C 0.7335(6) 0.2997(2) 0.34445(14) 0.0407(6) Uani 1 1 d
C13 C 0.7434(8) 0.3695(3) 0.40961(16) 0.0528(8) Uani 1 1 d
C14 C 0.6116(8) 0.3317(3) 0.48580(17) 0.0589(8) Uani 1 1 d
C15 C 0.4586(7) 0.2258(3) 0.50023(16) 0.0523(7) Uani 1 1 d
C16 C 0.4474(8) 0.1578(3) 0.43498(18) 0.0561(8) Uani 1 1 d
C17 C 0.5753(7) 0.1948(3) 0.35855(16) 0.0507(7) Uani 1 1 d
C18 C 0.3174(13) 0.1869(4) 0.5844(2) 0.0767(11) Uani 1 1 d
Cl1 Cl 0.8486(2) 0.00414(8) -0.23164(5) 0.0814(4) Uani 1 1 d
H1 H 0.634(7) 0.376(2) 0.5306(18) 0.057(8) Uiso 1 1 d
H2 H 0.841(7) 0.440(2) 0.4063(16) 0.055(8) Uiso 1 1 d
H3 H 0.561(6) 0.149(2) 0.3171(15) 0.040(7) Uiso 1 1 d
H4 H 0.316(8) 0.085(3) 0.4426(18) 0.068(9) Uiso 1 1 d
H5 H 0.909(7) 0.270(2) 0.1238(17) 0.055(8) Uiso 1 1 d
H6 H 1.266(7) 0.395(2) -0.0053(15) 0.045(7) Uiso 1 1 d
H7 H 1.300(7) 0.341(2) -0.1365(16) 0.055(8) Uiso 1 1 d
H8 H 1.175(7) 0.214(2) -0.2366(19) 0.064(9) Uiso 1 1 d
H9 H 0.689(7) 0.015(2) -0.0656(16) 0.052(8) Uiso 1 1 d
H10 H 0.781(8) 0.141(2) 0.0287(19) 0.067(9) Uiso 1 1 d
H11 H 0.141(11) 0.233(3) 0.604(3) 0.113(16) Uiso 1 1 d
H12 H 0.185(11) 0.117(4) 0.579(3) 0.117(16) Uiso 1 1 d
H13 H 0.472(13) 0.179(4) 0.620(3) 0.14(2) Uiso 1 1 d
N1 N 1.2622(8) 0.5780(2) 0.30908(16) 0.0739(8) Uani 1 1 d
N2 N 0.8567(5) 0.32432(18) 0.26341(11) 0.0410(5) Uani 1 1 d
O1 O 1.3474(6) 0.49451(17) 0.12047(11) 0.0627(6) Uani 1 1 d

loop_
_atom_site_aniso_label
_atom_site_aniso_U_11
_atom_site_aniso_U_22
_atom_site_aniso_U_33
_atom_site_aniso_U_23
_atom_site_aniso_U_13
_atom_site_aniso_U_12
C1 0.0624(18) 0.0427(15) 0.0369(14) -0.0012(12) 0.0007(13) -0.0049(14)
C2 0.0616(19) 0.0581(18) 0.0342(15) -0.0053(13) -0.0014(13) -0.0039(14)
C3 0.0457(15) 0.0540(16) 0.0459(15) -0.0180(13) -0.0081(12) -0.0013(13)
C4 0.0594(19) 0.0483(17) 0.0552(17) -0.0075(14) -0.0022(14) -0.0149(15)
C5 0.0514(17) 0.0531(16) 0.0353(14) -0.0027(12) 0.0039(13) -0.0105(13)
C6 0.0378(13) 0.0386(14) 0.0346(13) -0.0013(10) -0.0027(11) 0.0015(11)
C7 0.0498(16) 0.0397(14) 0.0363(13) -0.0015(11) -0.0013(12) -0.0022(12)
C8 0.0510(16) 0.0461(15) 0.0347(13) -0.0036(11) 0.0012(12) -0.0098(13)
C9 0.0478(15) 0.0416(14) 0.0361(13) -0.0052(11) 0.0005(12) -0.0027(12)
C10 0.0461(15) 0.0427(15) 0.0351(13) -0.0064(11) -0.0092(11) 0.0020(12)
C11 0.0564(17) 0.0487(16) 0.0375(14) -0.0030(12) -0.0053(13) -0.0071(13)
C12 0.0419(14) 0.0484(15) 0.0325(13) -0.0052(11) -0.0052(11) 0.0003(12)
C13 0.067(2) 0.0530(18) 0.0383(15) -0.0087(13) -0.0004(13) -0.0092(15)
C14 0.074(2) 0.070(2) 0.0328(14) -0.0110(14) -0.0007(14) -0.0020(17)
C15 0.0452(16) 0.073(2) 0.0372(14) 0.0046(13) -0.0022(12) 0.0054(15)
C16 0.0586(19) 0.0563(18) 0.0516(17) 0.0027(14) 0.0023(14) -0.0107(15)
C17 0.0596(19) 0.0562(17) 0.0364(15) -0.0106(13) -0.0001(13) -0.0081(14)
C18 0.084(3) 0.100(3) 0.0423(18) 0.0075(19) 0.011(2) 0.001(3)
Cl1 0.0887(7) 0.0878(7) 0.0721(6) -0.0436(5) -0.0074(5) -0.0156(5)
N1 0.107(2) 0.0631(17) 0.0544(15) -0.0138(13) -0.0145(15) -0.0197(16)
N2 0.0479(13) 0.0443(12) 0.0305(11) -0.0053(9) -0.0007(9) -0.0019(10)
O1 0.0856(15) 0.0556(12) 0.0451(11) -0.0080(9) 0.0091(10) -0.0263(11)

loop_
_atom_type_symbol
_atom_type_description
_atom_type_scat_dispersion_real
_atom_type_scat_dispersion_imag
_atom_type_scat_source
C C 0.0033 0.0016 'International Tables Vol C Tables 4.2.6.8 and 6.1.1.4'
H H 0.0000 0.0000 'International Tables Vol C Tables 4.2.6.8 and 6.1.1.4'
Cl Cl 0.1484 0.1585 'International Tables Vol C Tables 4.2.6.8 and 6.1.1.4'
N N 0.0061 0.0033 'International Tables Vol C Tables 4.2.6.8 and 6.1.1.4'
O O 0.0106 0.0060 'International Tables Vol C Tables 4.2.6.8 and 6.1.1.4'

loop_
_geom_angle_atom_site_label_1
_geom_angle_atom_site_label_2
_geom_angle_atom_site_label_3
_geom_angle
C2 C1 C6 121.8(3)
C2 C1 H7 124.0(16)
C6 C1 H7 114.1(16)
C3 C2 C1 119.2(3)
C3 C2 H8 119.5(18)
C1 C2 H8 121.3(19)
C2 C3 C4 120.9(2)
C2 C3 Cl1 120.2(2)
C4 C3 Cl1 118.9(2)
C5 C4 C3 119.4(3)
C5 C4 H9 119.9(17)
C3 C4 H9 120.6(17)
C4 C5 C6 121.4(3)
C4 C5 H10 118.9(19)
C6 C5 H10 119.7(19)
C5 C6 C1 117.2(2)
C5 C6 C7 123.2(2)
C1 C6 C7 119.6(2)
C8 C7 C6 127.5(2)
C8 C7 H6 116.6(16)
C6 C7 H6 115.8(16)
C7 C8 C9 120.5(2)
C7 C8 H5 126.2(16)
C9 C8 H5 113.3(16)
O1 C9 C8 123.9(2)
O1 C9 C10 117.8(2)
C8 C9 C10 118.3(2)
N2 C10 C11 127.6(2)
N2 C10 C9 119.8(2)
C11 C10 C9 112.6(2)
N1 C11 C10 177.9(3)
C17 C12 C13 117.9(2)
C17 C12 N2 114.4(2)
C13 C12 N2 127.6(2)
C14 C13 C12 120.2(3)
C14 C13 H2 115.4(17)
C12 C13 H2 124.4(17)
C13 C14 C15 121.9(3)
C13 C14 H1 120.2(17)
C15 C14 H1 117.9(17)
C16 C15 C14 117.4(2)
C16 C15 C18 122.0(3)
C14 C15 C18 120.6(3)
C17 C16 C15 121.3(3)
C17 C16 H4 119.6(17)
C15 C16 H4 118.6(17)
C16 C17 C12 121.2(3)
C16 C17 H3 119.3(15)
C12 C17 H3 119.5(15)
C15 C18 H11 112(3)
C15 C18 H12 107(3)
H11 C18 H12 98(3)
C15 C18 H13 114(3)
H11 C18 H13 111(4)
H12 C18 H13 114(4)
C10 N2 C12 128.3(2)

loop_
_geom_bond_atom_site_label_1
_geom_bond_atom_site_label_2
_geom_bond_distance
C1 C2 1.369(4)
C1 C6 1.395(3)
C1 H7 0.95(3)
C2 C3 1.366(4)
C2 H8 0.91(3)
C3 C4 1.376(4)
C3 Cl1 1.741(2)
C4 C5 1.373(4)
C4 H9 0.90(3)
C5 C6 1.388(3)
C5 H10 0.91(3)
C6 C7 1.453(3)
C7 C8 1.327(4)
C7 H6 0.91(3)
C8 C9 1.465(3)
C8 H5 0.97(3)
C9 O1 1.218(3)
C9 C10 1.506(3)
C10 N2 1.281(3)
C10 C11 1.457(3)
C11 N1 1.143(3)
C12 C17 1.385(4)
C12 C13 1.394(3)
C12 N2 1.404(3)
C13 C14 1.375(4)
C13 H2 0.92(3)
C14 C15 1.387(4)
C14 H1 0.94(3)
C15 C16 1.383(4)
C15 C18 1.505(4)
C16 C17 1.372(4)
C16 H4 1.00(3)
C17 H3 0.90(2)
C18 H11 0.94(4)
C18 H12 0.98(4)
C18 H13 0.89(5)

loop_
_geom_torsion_atom_site_label_1
_geom_torsion_atom_site_label_2
_geom_torsion_atom_site_label_3
_geom_torsion_atom_site_label_4
_geom_torsion
C6 C1 C2 C3 -0.7(5)
C1 C2 C3 C4 0.9(5)
C1 C2 C3 Cl1 -178.9(2)
C2 C3 C4 C5 -0.2(5)
Cl1 C3 C4 C5 179.6(2)
C3 C4 C5 C6 -0.6(5)
C4 C5 C6 C1 0.7(4)
C4 C5 C6 C7 -177.3(3)
C2 C1 C6 C5 -0.1(4)
C2 C1 C6 C7 178.0(3)
C5 C6 C7 C8 -1.4(5)
C1 C6 C7 C8 -179.4(3)
C6 C7 C8 C9 178.7(2)
C7 C8 C9 O1 -4.0(4)
C7 C8 C9 C10 177.1(3)
O1 C9 C10 N2 -175.5(3)
C8 C9 C10 N2 3.4(4)
O1 C9 C10 C11 2.7(4)
C8 C9 C10 C11 -178.4(2)
N2 C10 C11 N1 172(9)
C9 C10 C11 N1 -6(9)
C17 C12 C13 C14 2.8(4)
N2 C12 C13 C14 -179.7(3)
C12 C13 C14 C15 -1.7(5)
C13 C14 C15 C16 1.0(5)
C13 C14 C15 C18 179.9(4)
C14 C15 C16 C17 -1.6(5)
C18 C15 C16 C17 179.6(3)
C15 C16 C17 C12 2.8(5)
C13 C12 C17 C16 -3.4(4)
N2 C12 C17 C16 178.8(3)
C11 C10 N2 C12 -0.9(5)
C9 C10 N2 C12 177.0(2)
C17 C12 N2 C10 -173.2(3)
C13 C12 N2 C10 9.2(5)
